data_7156718
loop_
_publ_author_name
'Haung, Jia-Yun'
'Barve, Indrajeet J.'
'Sun, Chung-Ming'

_publ_section_title
;
 One-pot synthesis of 4-arylidene imidazolin-5-ones by reaction of amino
 acid esters with isocyanates and \a-bromoketones.
;
_journal_issue 11
_journal_name_full 'Organic &amp; biomolecular chemistry'
_journal_page_first 3040
_journal_page_last 3047
_journal_paper_doi 10.1039/c8ob03111h
_journal_volume 17
_journal_year 2019
_chemical_formula_sum 'C26 H24 N2 O4 S'
_chemical_formula_weight 460.53
_chemical_name_systematic 5-(3,4-dimethoxybenzyl)-2-((2-oxo-2-phenylethyl)thio)-3-phenyl-3,5-dihydro-4H-imidazol-4-one
_space_group_crystal_system monoclinic
_space_group_IT_number 14
_space_group_name_Hall '-P 2ybc'
_space_group_name_H-M_alt 'P 1 21/c 1'
_symmetry_space_group_name_Hall '-P 2ybc'
_symmetry_space_group_name_H-M 'P 1 21/c 1'
_atom_sites_solution_hydrogens geom
_audit_creation_method SHELXL-2014/6
_audit_update_record
;
2018-12-13 deposited with the CCDC.    2019-02-15 downloaded from the CCDC.
;
_cell_angle_alpha 90
_cell_angle_beta 107.259(4)
_cell_angle_gamma 90
_cell_formula_units_Z 4
_cell_length_a 14.9997(15)
_cell_length_b 8.0616(7)
_cell_length_c 20.034(2)
_cell_measurement_reflns_used 4851
_cell_measurement_temperature 100(2)
_cell_measurement_theta_max 26.1657
_cell_measurement_theta_min 2.8902
_cell_volume 2313.5(4)
_computing_cell_refinement 'SAINT V8.34A (Bruker AXS Inc., 2013)'
_computing_data_collection 'Bruker APEX2'
_computing_data_reduction 'SAINT V8.34A (Bruker AXS Inc., 2013)'
_computing_molecular_graphics 'Bruker SHELXTL'
_computing_publication_material 'Bruker SHELXTL'
_computing_structure_refinement 'SHELXL-2014/6 (Sheldrick, 2014)'
_diffrn_ambient_temperature 100(2)
_diffrn_detector_area_resol_mean 8.3333
_diffrn_measured_fraction_theta_full 1.000
_diffrn_measured_fraction_theta_max 0.992
_diffrn_measurement_device_type 'Bruker APEX-II CCD'
_diffrn_measurement_method '\f and \w scans'
_diffrn_radiation_type MoK\a
_diffrn_radiation_wavelength 0.71073
_diffrn_reflns_av_R_equivalents 0.0835
_diffrn_reflns_av_unetI/netI 0.0968
_diffrn_reflns_Laue_measured_fraction_full 1.000
_diffrn_reflns_Laue_measured_fraction_max 0.992
_diffrn_reflns_limit_h_max 18
_diffrn_reflns_limit_h_min -18
_diffrn_reflns_limit_k_max 10
_diffrn_reflns_limit_k_min -7
_diffrn_reflns_limit_l_max 24
_diffrn_reflns_limit_l_min -25
_diffrn_reflns_number 13728
_diffrn_reflns_point_group_measured_fraction_full 1.000
_diffrn_reflns_point_group_measured_fraction_max 0.992
_diffrn_reflns_theta_full 25.242
_diffrn_reflns_theta_max 26.506
_diffrn_reflns_theta_min 1.422
_exptl_absorpt_coefficient_mu 0.176
_exptl_absorpt_correction_T_max 0.7454
_exptl_absorpt_correction_T_min 0.2965
_exptl_absorpt_correction_type multi-scan
_exptl_absorpt_process_details 'SADABS V2014/4 (Bruker AXS Inc.)'
_exptl_crystal_colour yellow
_exptl_crystal_density_diffrn 1.322
_exptl_crystal_density_meas ?
_exptl_crystal_density_method 'not measured'
_exptl_crystal_description tabullar
_exptl_crystal_F_000 968
_exptl_crystal_size_max 0.20
_exptl_crystal_size_mid 0.12
_exptl_crystal_size_min 0.04
_refine_diff_density_max 1.150
_refine_diff_density_min -0.791
_refine_diff_density_rms 0.112
_refine_ls_extinction_method none
_refine_ls_goodness_of_fit_ref 1.010
_refine_ls_hydrogen_treatment constr
_refine_ls_matrix_type full
_refine_ls_number_parameters 300
_refine_ls_number_reflns 4756
_refine_ls_number_restraints 0
_refine_ls_restrained_S_all 1.010
_refine_ls_R_factor_all 0.0986
_refine_ls_R_factor_gt 0.0760
_refine_ls_shift/su_max 0.001
_refine_ls_shift/su_mean 0.000
_refine_ls_structure_factor_coef Fsqd
_refine_ls_weighting_details 'w=1/[\s^2^(Fo^2^)+(0.1259P)^2^] where P=(Fo^2^+2Fc^2^)/3'
_refine_ls_weighting_scheme calc
_refine_ls_wR_factor_gt 0.1852
_refine_ls_wR_factor_ref 0.2052
_reflns_Friedel_coverage 0.000
_reflns_number_gt 3506
_reflns_number_total 4756
_reflns_threshold_expression 'I > 2\s(I)'
_cod_data_source_file c8ob03111h2.cif
_cod_data_source_block 181208lt_0m_a
_cod_depositor_comments
;
The following automatic conversions were performed:

'_exptl_crystal_density_meas' value 'not measured' was changed to '?'
- the value is perceived as not measured.

Automatic conversion script
Id: cif_fix_values 4973 2017-02-22 13:04:09Z antanas 

 Adding full bibliography for 7156717--7156718.cif.
;
_cod_original_cell_volume 2313.4(4)
_cod_database_code 7156718
_shelx_space_group_comment
;
The symmetry employed for this shelxl refinement is uniquely defined
by the following loop, which should always be used as a source of
symmetry information in preference to the above space-group names.
They are only intended as comments.
;
_shelxl_version_number 2014/6

loop_
_space_group_symop_operation_xyz
'x, y, z'
'-x, y+1/2, -z+1/2'
'-x, -y, -z'
'x, -y-1/2, z-1/2'

loop_
_atom_site_label
_atom_site_type_symbol
_atom_site_fract_x
_atom_site_fract_y
_atom_site_fract_z
_atom_site_U_iso_or_equiv
_atom_site_adp_type
_atom_site_occupancy
_atom_site_site_symmetry_order
_atom_site_calc_flag
_atom_site_refinement_flags_posn
_atom_site_refinement_flags_adp
C1 C 0.42694(19) 0.3016(3) 0.52442(15) 0.0242(6) Uani 1 1 d . .
C2 C 0.46565(17) 0.5252(3) 0.59510(14) 0.0219(6) Uani 1 1 d . .
C3 C 0.53035(18) 0.3047(3) 0.56419(14) 0.0228(6) Uani 1 1 d . .
H3 H 0.5676 0.3073 0.5303 0.027 Uiso 1 1 calc R U
C4 C 0.29447(17) 0.4884(3) 0.52561(15) 0.0230(6) Uani 1 1 d . .
C5 C 0.25158(18) 0.5167(4) 0.45501(14) 0.0265(6) Uani 1 1 d . .
H5 H 0.2857 0.5052 0.4222 0.032 Uiso 1 1 calc R U
C6 C 0.15837(19) 0.5620(4) 0.43319(17) 0.0333(7) Uani 1 1 d . .
H6 H 0.1280 0.5806 0.3850 0.040 Uiso 1 1 calc R U
C7 C 0.10895(19) 0.5803(4) 0.48146(18) 0.0377(8) Uani 1 1 d . .
H7 H 0.0453 0.6135 0.4663 0.045 Uiso 1 1 calc R U
C8 C 0.15234(19) 0.5504(4) 0.55134(17) 0.0374(8) Uani 1 1 d . .
H8 H 0.1181 0.5622 0.5841 0.045 Uiso 1 1 calc R U
C9 C 0.24494(18) 0.5034(4) 0.57422(16) 0.0296(7) Uani 1 1 d . .
H9 H 0.2745 0.4816 0.6223 0.036 Uiso 1 1 calc R U
C10 C 0.56128(17) 0.7552(3) 0.68222(14) 0.0222(6) Uani 1 1 d . .
H10A H 0.6016 0.7456 0.6512 0.027 Uiso 1 1 calc R U
H10B H 0.5646 0.8715 0.6986 0.027 Uiso 1 1 calc R U
C11 C 0.59968(18) 0.6431(3) 0.74485(14) 0.0223(6) Uani 1 1 d . .
C12 C 0.70150(18) 0.6546(3) 0.78264(14) 0.0221(6) Uani 1 1 d . .
C13 C 0.76063(18) 0.7658(4) 0.76272(15) 0.0267(6) Uani 1 1 d . .
H13 H 0.7357 0.8408 0.7253 0.032 Uiso 1 1 calc R U
C14 C 0.85529(19) 0.7666(4) 0.79748(16) 0.0296(7) Uani 1 1 d . .
H14 H 0.8949 0.8437 0.7843 0.036 Uiso 1 1 calc R U
C15 C 0.89249(19) 0.6567(4) 0.85093(16) 0.0306(7) Uani 1 1 d . .
H15 H 0.9579 0.6553 0.8734 0.037 Uiso 1 1 calc R U
C16 C 0.8343(2) 0.5477(4) 0.87206(15) 0.0304(7) Uani 1 1 d . .
H16 H 0.8599 0.4727 0.9094 0.036 Uiso 1 1 calc R U
C17 C 0.73934(19) 0.5484(4) 0.83874(14) 0.0264(6) Uani 1 1 d . .
H17 H 0.6996 0.4759 0.8542 0.032 Uiso 1 1 calc R U
C18 C 0.55731(17) 0.1511(3) 0.61095(14) 0.0244(6) Uani 1 1 d . .
H18A H 0.5226 0.1516 0.6460 0.029 Uiso 1 1 calc R U
H18B H 0.5393 0.0500 0.5820 0.029 Uiso 1 1 calc R U
C19 C 0.66082(17) 0.1467(3) 0.64810(14) 0.0227(6) Uani 1 1 d . .
C20 C 0.69807(19) 0.2114(4) 0.71458(15) 0.0282(6) Uani 1 1 d . .
H20 H 0.6577 0.2559 0.7387 0.034 Uiso 1 1 calc R U
C21 C 0.7938(2) 0.2119(4) 0.74623(15) 0.0281(6) Uani 1 1 d . .
H21 H 0.8183 0.2572 0.7918 0.034 Uiso 1 1 calc R U
C22 C 0.85419(18) 0.1472(4) 0.71241(14) 0.0243(6) Uani 1 1 d . .
C23 C 0.81682(18) 0.0804(3) 0.64549(14) 0.0231(6) Uani 1 1 d . .
C24 C 0.72187(18) 0.0811(3) 0.61387(14) 0.0228(6) Uani 1 1 d . .
H24 H 0.6974 0.0365 0.5682 0.027 Uiso 1 1 calc R U
C25 C 0.9897(2) 0.2229(4) 0.80424(15) 0.0359(7) Uani 1 1 d . .
H25A H 0.9712 0.3399 0.7998 0.054 Uiso 1 1 calc R U
H25B H 1.0579 0.2147 0.8169 0.054 Uiso 1 1 calc R U
H25C H 0.9677 0.1706 0.8406 0.054 Uiso 1 1 calc R U
C26 C 0.8456(2) -0.0532(5) 0.54832(16) 0.0374(8) Uani 1 1 d . .
H26A H 0.8042 -0.1458 0.5506 0.056 Uiso 1 1 calc R U
H26B H 0.8972 -0.0939 0.5322 0.056 Uiso 1 1 calc R U
H26C H 0.8103 0.0307 0.5156 0.056 Uiso 1 1 calc R U
N1 N 0.39061(14) 0.4406(3) 0.54839(12) 0.0231(5) Uani 1 1 d . .
N2 N 0.54589(14) 0.4585(3) 0.60507(11) 0.0217(5) Uani 1 1 d . .
O1 O 0.38356(13) 0.2026(3) 0.48250(11) 0.0342(5) Uani 1 1 d . .
O2 O 0.54976(12) 0.5479(3) 0.76483(10) 0.0300(5) Uani 1 1 d . .
O3 O 0.94951(12) 0.1409(3) 0.73954(10) 0.0296(5) Uani 1 1 d . .
O4 O 0.88168(12) 0.0182(2) 0.61568(10) 0.0281(5) Uani 1 1 d . .
S1 S 0.44295(4) 0.70997(9) 0.63231(4) 0.0240(2) Uani 1 1 d . .

loop_
_atom_site_aniso_label
_atom_site_aniso_U_11
_atom_site_aniso_U_22
_atom_site_aniso_U_33
_atom_site_aniso_U_23
_atom_site_aniso_U_13
_atom_site_aniso_U_12
C1 0.0259(14) 0.0164(15) 0.0311(15) 0.0000(12) 0.0096(11) 0.0001(11)
C2 0.0213(13) 0.0185(15) 0.0266(13) -0.0012(11) 0.0083(10) -0.0011(10)
C3 0.0246(13) 0.0169(15) 0.0282(14) -0.0019(11) 0.0095(11) -0.0008(10)
C4 0.0176(12) 0.0159(14) 0.0359(15) 0.0015(12) 0.0084(11) 0.0005(10)
C5 0.0222(13) 0.0238(16) 0.0321(15) 0.0036(12) 0.0059(11) -0.0043(11)
C6 0.0279(15) 0.0259(17) 0.0416(17) 0.0101(14) 0.0036(12) -0.0045(12)
C7 0.0179(14) 0.0332(19) 0.060(2) 0.0102(16) 0.0080(13) 0.0021(12)
C8 0.0260(15) 0.040(2) 0.0507(19) -0.0015(15) 0.0190(14) -0.0019(13)
C9 0.0256(15) 0.0283(17) 0.0367(16) 0.0028(13) 0.0118(12) -0.0004(12)
C10 0.0196(13) 0.0161(14) 0.0314(14) -0.0040(11) 0.0086(11) -0.0017(10)
C11 0.0267(14) 0.0140(14) 0.0314(14) -0.0052(11) 0.0165(11) -0.0012(11)
C12 0.0274(14) 0.0165(14) 0.0255(13) -0.0044(11) 0.0127(11) 0.0002(11)
C13 0.0263(14) 0.0197(15) 0.0369(16) 0.0006(12) 0.0134(12) -0.0006(11)
C14 0.0263(14) 0.0243(16) 0.0407(17) -0.0021(13) 0.0137(12) -0.0031(12)
C15 0.0257(14) 0.0297(17) 0.0355(16) -0.0064(13) 0.0079(12) 0.0028(12)
C16 0.0379(16) 0.0262(17) 0.0263(14) -0.0007(12) 0.0084(12) 0.0040(12)
C17 0.0354(15) 0.0226(16) 0.0243(14) -0.0027(11) 0.0136(12) -0.0018(12)
C18 0.0242(13) 0.0166(14) 0.0338(15) -0.0001(12) 0.0106(11) -0.0007(11)
C19 0.0248(14) 0.0123(14) 0.0315(14) 0.0020(11) 0.0092(11) 0.0008(11)
C20 0.0316(15) 0.0212(16) 0.0334(16) -0.0030(12) 0.0124(12) 0.0020(12)
C21 0.0352(16) 0.0217(16) 0.0260(14) -0.0026(12) 0.0066(12) 0.0007(12)
C22 0.0267(14) 0.0169(14) 0.0270(14) 0.0022(11) 0.0046(11) -0.0019(11)
C23 0.0257(13) 0.0150(14) 0.0311(14) 0.0015(11) 0.0123(11) 0.0021(11)
C24 0.0283(14) 0.0140(14) 0.0259(13) 0.0001(11) 0.0077(11) -0.0024(11)
C25 0.0303(16) 0.042(2) 0.0305(16) -0.0064(14) 0.0019(13) -0.0085(14)
C26 0.0309(16) 0.047(2) 0.0370(17) -0.0120(15) 0.0138(13) 0.0021(14)
N1 0.0203(11) 0.0172(12) 0.0318(12) -0.0030(10) 0.0075(9) 0.0000(9)
N2 0.0212(11) 0.0144(12) 0.0304(12) -0.0013(9) 0.0087(9) 0.0001(9)
O1 0.0303(11) 0.0244(12) 0.0444(13) -0.0110(10) 0.0054(9) -0.0024(9)
O2 0.0305(11) 0.0270(12) 0.0366(11) 0.0023(9) 0.0161(9) -0.0048(8)
O3 0.0243(10) 0.0294(12) 0.0327(11) -0.0040(9) 0.0047(8) -0.0031(8)
O4 0.0259(10) 0.0287(12) 0.0309(11) -0.0046(9) 0.0100(8) -0.0001(8)
S1 0.0204(4) 0.0174(4) 0.0348(4) -0.0044(3) 0.0091(3) 0.0021(2)

loop_
_atom_type_symbol
_atom_type_description
_atom_type_scat_dispersion_real
_atom_type_scat_dispersion_imag
_atom_type_scat_source
C C 0.0033 0.0016 'International Tables Vol C Tables 4.2.6.8 and 6.1.1.4'
H H 0.0000 0.0000 'International Tables Vol C Tables 4.2.6.8 and 6.1.1.4'
N N 0.0061 0.0033 'International Tables Vol C Tables 4.2.6.8 and 6.1.1.4'
O O 0.0106 0.0060 'International Tables Vol C Tables 4.2.6.8 and 6.1.1.4'
S S 0.1246 0.1234 'International Tables Vol C Tables 4.2.6.8 and 6.1.1.4'

loop_
_geom_angle_atom_site_label_1
_geom_angle_atom_site_label_2
_geom_angle_atom_site_label_3
_geom_angle
O1 C1 N1 126.2(3)
O1 C1 C3 129.4(2)
N1 C1 C3 104.4(2)
N2 C2 N1 115.4(2)
N2 C2 S1 125.9(2)
N1 C2 S1 118.62(18)
N2 C3 C1 106.0(2)
N2 C3 C18 111.9(2)
C1 C3 C18 110.5(2)
N2 C3 H3 109.5
C1 C3 H3 109.5
C18 C3 H3 109.5
C5 C4 C9 121.0(2)
C5 C4 N1 119.2(2)
C9 C4 N1 119.7(2)
C6 C5 C4 119.0(3)
C6 C5 H5 120.5
C4 C5 H5 120.5
C5 C6 C7 120.4(3)
C5 C6 H6 119.8
C7 C6 H6 119.8
C8 C7 C6 120.0(3)
C8 C7 H7 120.0
C6 C7 H7 120.0
C7 C8 C9 120.7(3)
C7 C8 H8 119.6
C9 C8 H8 119.6
C8 C9 C4 118.9(3)
C8 C9 H9 120.5
C4 C9 H9 120.5
C11 C10 S1 114.19(18)
C11 C10 H10A 108.7
S1 C10 H10A 108.7
C11 C10 H10B 108.7
S1 C10 H10B 108.7
H10A C10 H10B 107.6
O2 C11 C12 120.5(2)
O2 C11 C10 121.9(2)
C12 C11 C10 117.6(2)
C17 C12 C13 118.9(3)
C17 C12 C11 118.8(2)
C13 C12 C11 122.3(2)
C14 C13 C12 120.1(3)
C14 C13 H13 119.9
C12 C13 H13 119.9
C15 C14 C13 120.5(3)
C15 C14 H14 119.7
C13 C14 H14 119.7
C14 C15 C16 119.9(3)
C14 C15 H15 120.0
C16 C15 H15 120.0
C17 C16 C15 120.0(3)
C17 C16 H16 120.0
C15 C16 H16 120.0
C16 C17 C12 120.4(3)
C16 C17 H17 119.8
C12 C17 H17 119.8
C19 C18 C3 111.5(2)
C19 C18 H18A 109.3
C3 C18 H18A 109.3
C19 C18 H18B 109.3
C3 C18 H18B 109.3
H18A C18 H18B 108.0
C20 C19 C24 118.5(2)
C20 C19 C18 121.9(2)
C24 C19 C18 119.6(2)
C19 C20 C21 120.5(2)
C19 C20 H20 119.7
C21 C20 H20 119.7
C22 C21 C20 120.9(3)
C22 C21 H21 119.5
C20 C21 H21 119.5
O3 C22 C21 125.2(2)
O3 C22 C23 116.1(2)
C21 C22 C23 118.7(2)
C24 C23 O4 124.7(2)
C24 C23 C22 120.3(2)
O4 C23 C22 115.0(2)
C23 C24 C19 120.9(3)
C23 C24 H24 119.5
C19 C24 H24 119.5
O3 C25 H25A 109.5
O3 C25 H25B 109.5
H25A C25 H25B 109.5
O3 C25 H25C 109.5
H25A C25 H25C 109.5
H25B C25 H25C 109.5
O4 C26 H26A 109.5
O4 C26 H26B 109.5
H26A C26 H26B 109.5
O4 C26 H26C 109.5
H26A C26 H26C 109.5
H26B C26 H26C 109.5
C1 N1 C2 107.6(2)
C1 N1 C4 124.6(2)
C2 N1 C4 127.8(2)
C2 N2 C3 106.4(2)
C22 O3 C25 117.0(2)
C23 O4 C26 116.1(2)
C2 S1 C10 97.20(12)

loop_
_geom_bond_atom_site_label_1
_geom_bond_atom_site_label_2
_geom_bond_distance
C1 O1 1.201(3)
C1 N1 1.392(3)
C1 C3 1.519(4)
C2 N2 1.279(3)
C2 N1 1.408(3)
C2 S1 1.744(3)
C3 N2 1.466(3)
C3 C18 1.533(4)
C3 H3 1.0000
C4 C5 1.388(4)
C4 C9 1.394(4)
C4 N1 1.430(3)
C5 C6 1.384(4)
C5 H5 0.9500
C6 C7 1.390(4)
C6 H6 0.9500
C7 C8 1.379(5)
C7 H7 0.9500
C8 C9 1.380(4)
C8 H8 0.9500
C9 H9 0.9500
C10 C11 1.515(4)
C10 S1 1.797(3)
C10 H10A 0.9900
C10 H10B 0.9900
C11 O2 1.220(3)
C11 C12 1.493(4)
C12 C17 1.393(4)
C12 C13 1.400(4)
C13 C14 1.384(4)
C13 H13 0.9500
C14 C15 1.374(4)
C14 H14 0.9500
C15 C16 1.389(4)
C15 H15 0.9500
C16 C17 1.383(4)
C16 H16 0.9500
C17 H17 0.9500
C18 C19 1.510(3)
C18 H18A 0.9900
C18 H18B 0.9900
C19 C20 1.384(4)
C19 C24 1.400(4)
C20 C21 1.388(4)
C20 H20 0.9500
C21 C22 1.383(4)
C21 H21 0.9500
C22 O3 1.372(3)
C22 C23 1.399(4)
C23 C24 1.376(4)
C23 O4 1.378(3)
C24 H24 0.9500
C25 O3 1.420(3)
C25 H25A 0.9800
C25 H25B 0.9800
C25 H25C 0.9800
C26 O4 1.419(3)
C26 H26A 0.9800
C26 H26B 0.9800
C26 H26C 0.9800
